data_1525480
loop_
_publ_author_name
'Yang Yingchang'
'Lin Chin'
'Ho Wenwang'
'Yang Li-Lian'
'Jin Lan'
'Zeng Xiangxin'
'Zhu Jiaxuan'

_publ_section_title
;
 A study of structure order of R (Co, Cu)5 compounds
;
_journal_name_full 'Journal of Applied Physics'
_journal_page_first 2082
_journal_page_last 2083
_journal_volume 52
_journal_year 1981
_chemical_formula_sum 'Ce Co4 Cu'
_chemical_name_systematic 'Ce (Co4 Cu)'
_space_group_IT_number 191
_symmetry_space_group_name_Hall '-P 6 2'
_symmetry_space_group_name_H-M 'P 6/m m m'
_cell_angle_alpha 90
_cell_angle_beta 90
_cell_angle_gamma 120
_cell_formula_units_Z 1
_cell_length_a 4.953
_cell_length_b 4.953
_cell_length_c 4.027
_cell_volume 85.556
_citation_journal_id_ASTM JAPIAU
_cod_data_source_file YangYingchang_JAPIAU_1981_733.cif
_cod_data_source_block Ce1Co4Cu1
_cod_original_cell_volume 85.55569
_cod_original_formula_sum 'Ce1 Co4 Cu1'
_cod_database_code 1525480

loop_
_symmetry_equiv_pos_as_xyz
x,y,z
x-y,x,z
-y,x-y,z
-x,-y,z
-x+y,-x,z
y,-x+y,z
-y,-x,-z
x-y,-y,-z
x,x-y,-z
y,x,-z
-x+y,y,-z
-x,-x+y,-z
-x,-y,-z
-x+y,-x,-z
y,-x+y,-z
x,y,-z
x-y,x,-z
-y,x-y,-z
y,x,z
-x+y,y,z
-x,-x+y,z
-y,-x,z
x-y,-y,z
x,x-y,z

loop_
_atom_site_label
_atom_site_type_symbol
_atom_site_fract_x
_atom_site_fract_y
_atom_site_fract_z
_atom_site_occupancy
_atom_site_U_iso_or_equiv
Co1 Co 0.3333 0.6667 0 0.8 0.0
Ce1 Ce 0 0 0 1 0.0
Cu2 Cu 0.5 0 0.5 0.2 0.0
Co2 Co 0.5 0 0.5 0.8 0.0
Cu1 Cu 0.3333 0.6667 0 0.2 0.0
